data_7110994
loop_
_publ_author_name
'Bashall, Alan'
'McPartlin, Mary'
'Elvidge, Benjamin R.'
'Beswick, Michael A.'
'Kidd, Sara J.'
'Wright, Dominic S.'

_publ_section_title
;
 Synthesis and structure of [(ButN)P(\m-NBut)2P(PCy)Li2&#x00B7;thf]2; an
 unusual cage compound containing an amido/phosphido functionalised
 [(ButN)P(\m-NBut)2P(PCy)]2&#x2212; dianion (Cy = C6H11)
;
_journal_issue 15
_journal_name_full 'Chemical Communications'
_journal_page_first 1439
_journal_paper_doi 10.1039/b003468l
_journal_year 2000
_chemical_formula_sum 'C24 H50 Li2 N3 O1.5 P3'
_chemical_formula_weight 511.46
_chemical_name_systematic
; 
 ? 
;
_space_group_IT_number 14
_symmetry_cell_setting monoclinic
_symmetry_space_group_name_Hall '-P 2yn'
_symmetry_space_group_name_H-M 'P 1 21/n 1'
_atom_sites_solution_hydrogens geom
_atom_sites_solution_primary direct
_atom_sites_solution_secondary difmap
_audit_creation_method SHELXL-97
_cell_angle_alpha 90.00
_cell_angle_beta 95.46(2)
_cell_angle_gamma 90.00
_cell_formula_units_Z 4
_cell_length_a 10.679(2)
_cell_length_b 21.224(8)
_cell_length_c 13.847(3)
_cell_measurement_temperature 223(2)
_cell_volume 3124.2(15)
_computing_cell_refinement 'Bruker XSCANS '
_computing_data_collection 'Bruker XSCANS '
_computing_data_reduction 'Bruker XSCANS '
_computing_molecular_graphics 'Bruker SHELXTL'
_computing_publication_material 'Bruker SHELXTL'
_computing_structure_refinement 'SHELXL-97 (Sheldrick, 1997)'
_computing_structure_solution 'SHELXS-97 (Sheldrick, 1990)'
_diffrn_ambient_temperature 223(2)
_diffrn_measured_fraction_theta_full 0.999
_diffrn_measured_fraction_theta_max 0.999
_diffrn_measurement_device_type 'Bruker P4'
_diffrn_measurement_method theta/2theta
_diffrn_radiation_monochromator graphite
_diffrn_radiation_source 'fine-focus sealed tube'
_diffrn_radiation_type MoK\a
_diffrn_radiation_wavelength 0.71073
_diffrn_reflns_av_R_equivalents 0.0749
_diffrn_reflns_av_sigmaI/netI 0.1161
_diffrn_reflns_limit_h_max 11
_diffrn_reflns_limit_h_min -1
_diffrn_reflns_limit_k_max 1
_diffrn_reflns_limit_k_min -22
_diffrn_reflns_limit_l_max 14
_diffrn_reflns_limit_l_min -14
_diffrn_reflns_number 4884
_diffrn_reflns_theta_full 22.00
_diffrn_reflns_theta_max 22.00
_diffrn_reflns_theta_min 1.92
_diffrn_standards_decay_% 0.2
_diffrn_standards_interval_count 93
_diffrn_standards_number 3
_exptl_absorpt_coefficient_mu 0.211
_exptl_absorpt_correction_type none
_exptl_crystal_colour colourless
_exptl_crystal_density_diffrn 1.087
_exptl_crystal_density_method 'not measured'
_exptl_crystal_F_000 1112
_exptl_crystal_size_max 0.48
_exptl_crystal_size_mid 0.32
_exptl_crystal_size_min 0.28
_refine_diff_density_max 0.338
_refine_diff_density_min -0.345
_refine_diff_density_rms 0.075
_refine_ls_extinction_method none
_refine_ls_goodness_of_fit_ref 0.937
_refine_ls_hydrogen_treatment mixed
_refine_ls_matrix_type full
_refine_ls_number_parameters 308
_refine_ls_number_reflns 3836
_refine_ls_number_restraints 66
_refine_ls_restrained_S_all 0.934
_refine_ls_R_factor_all 0.1543
_refine_ls_R_factor_gt 0.0769
_refine_ls_shift/su_max 1.995
_refine_ls_shift/su_mean 0.101
_refine_ls_structure_factor_coef Fsqd
_refine_ls_weighting_details 'calc w=1/[\s^2^(Fo^2^)+(0.1273P)^2^+0.0000P] where P=(Fo^2^+2Fc^2^)/3'
_refine_ls_weighting_scheme calc
_refine_ls_wR_factor_gt 0.1866
_refine_ls_wR_factor_ref 0.2419
_reflns_number_gt 1761
_reflns_number_total 3836
_reflns_threshold_expression >2sigma(I)
_cod_data_source_file b003468lsup1.cif
_cod_data_source_block tx420
_cod_depositor_comments
;
The following automatic conversions were performed:

'_symmetry_cell_setting' value 'Monoclinic' changed to 'monoclinic'
according to /home/saulius/struct/CIF-dictionaries/cif_core.dic
dictionary named 'cif_core.dic' version 2.4.2 from 2011-04-26.

Automatic conversion script
Id: cif_fix_values 1891 2012-01-12 08:04:46Z andrius 
;
_cod_original_cell_volume 3124.0(15)
_cod_original_sg_symbol_H-M P2(1)/n
_cod_original_formula_sum 'C24 H50 Li2 N3 O1.50 P3'
_cod_database_code 7110994

loop_
_symmetry_equiv_pos_as_xyz
'x, y, z'
'-x+1/2, y+1/2, -z+1/2'
'-x, -y, -z'
'x-1/2, -y-1/2, z-1/2'

loop_
_atom_site_label
_atom_site_type_symbol
_atom_site_fract_x
_atom_site_fract_y
_atom_site_fract_z
_atom_site_U_iso_or_equiv
_atom_site_adp_type
_atom_site_occupancy
_atom_site_symmetry_multiplicity
_atom_site_calc_flag
_atom_site_refinement_flags
_atom_site_disorder_assembly
_atom_site_disorder_group
P1 P 0.51907(17) 0.16920(9) 0.39093(12) 0.0491(6) Uani 1 1 d . A .
P2 P 0.42145(17) 0.14557(9) 0.55736(13) 0.0496(6) Uani 1 1 d . . .
P3 P 0.53082(18) 0.06861(9) 0.62548(13) 0.0520(6) Uani 1 1 d . . .
N1 N 0.6374(5) 0.1191(3) 0.3919(4) 0.0480(15) Uani 1 1 d D A .
C1 C 0.7249(6) 0.1221(3) 0.3149(4) 0.057(2) Uani 1 1 d D . .
C11 C 0.8198(7) 0.0680(4) 0.3357(6) 0.078(3) Uani 1 1 d D . .
H11A H 0.8680 0.0752 0.3977 0.117 Uiso 1 1 calc R . .
H11B H 0.8762 0.0664 0.2849 0.117 Uiso 1 1 calc R . .
H11C H 0.7749 0.0284 0.3377 0.117 Uiso 1 1 calc R . .
C12 C 0.7992(8) 0.1837(4) 0.3188(7) 0.087(3) Uani 1 1 d D . .
H12A H 0.7422 0.2186 0.3033 0.131 Uiso 1 1 calc R . .
H12B H 0.8614 0.1822 0.2722 0.131 Uiso 1 1 calc R . .
H12C H 0.8411 0.1895 0.3835 0.131 Uiso 1 1 calc R . .
C13 C 0.6551(8) 0.1122(5) 0.2152(5) 0.093(3) Uani 1 1 d D . .
H13A H 0.6092 0.0727 0.2144 0.140 Uiso 1 1 calc R . .
H13B H 0.7149 0.1110 0.1668 0.140 Uiso 1 1 calc R . .
H13C H 0.5965 0.1466 0.2009 0.140 Uiso 1 1 calc R . .
N2 N 0.5358(5) 0.1960(2) 0.5138(4) 0.0459(14) Uani 1 1 d D . .
C2 C 0.5372(6) 0.2650(3) 0.5375(5) 0.058(2) Uani 1 1 d D . .
C21 C 0.5638(8) 0.2714(4) 0.6472(5) 0.078(3) Uani 1 1 d D . .
H21A H 0.4986 0.2500 0.6788 0.117 Uiso 1 1 calc R . .
H21B H 0.5650 0.3156 0.6648 0.117 Uiso 1 1 calc R . .
H21C H 0.6448 0.2527 0.6678 0.117 Uiso 1 1 calc R . .
C22 C 0.4119(7) 0.2974(4) 0.5060(7) 0.083(3) Uani 1 1 d D . .
H22A H 0.3949 0.2948 0.4361 0.124 Uiso 1 1 calc R . .
H22B H 0.4164 0.3413 0.5256 0.124 Uiso 1 1 calc R . .
H22C H 0.3448 0.2767 0.5365 0.124 Uiso 1 1 calc R . .
C23 C 0.6424(8) 0.2965(4) 0.4881(6) 0.079(2) Uani 1 1 d D . .
H23A H 0.7222 0.2771 0.5103 0.118 Uiso 1 1 calc R . .
H23B H 0.6452 0.3410 0.5040 0.118 Uiso 1 1 calc R . .
H23C H 0.6266 0.2914 0.4183 0.118 Uiso 1 1 calc R . .
N3 N 0.4065(5) 0.1171(2) 0.4365(3) 0.0448(14) Uani 1 1 d D A .
C3 C 0.2751(6) 0.1111(3) 0.3868(5) 0.056(2) Uani 1 1 d D . .
C31 C 0.2048(6) 0.0619(4) 0.4426(6) 0.070(2) Uani 1 1 d D . .
H31A H 0.2476 0.0217 0.4411 0.105 Uiso 1 1 calc R . .
H31B H 0.1194 0.0576 0.4126 0.105 Uiso 1 1 calc R . .
H31C H 0.2030 0.0755 0.5094 0.105 Uiso 1 1 calc R . .
C32 C 0.2870(7) 0.0882(4) 0.2828(5) 0.074(2) Uani 1 1 d D . .
H32A H 0.3367 0.1180 0.2497 0.111 Uiso 1 1 calc R . .
H32B H 0.2039 0.0847 0.2482 0.111 Uiso 1 1 calc R . .
H32C H 0.3278 0.0473 0.2848 0.111 Uiso 1 1 calc R . .
C33 C 0.2038(7) 0.1732(4) 0.3834(6) 0.074(2) Uani 1 1 d D . .
H33A H 0.2040 0.1900 0.4486 0.110 Uiso 1 1 calc R . .
H33B H 0.1177 0.1663 0.3564 0.110 Uiso 1 1 calc R . .
H33C H 0.2442 0.2030 0.3431 0.110 Uiso 1 1 calc R . .
C41 C 0.5153(6) 0.0789(5) 0.7581(5) 0.076(3) Uani 1 1 d D . .
H41A H 0.5327 0.0368 0.7872 0.091 Uiso 0.765(10) 1 calc PR A 1
H41B H 0.5014 0.1249 0.7606 0.091 Uiso 0.235(10) 1 calc PR A 2
C42 C 0.3884(9) 0.0960(6) 0.7842(6) 0.062(3) Uiso 0.765(10) 1 d PD A 1
H42A H 0.3256 0.0682 0.7501 0.074 Uiso 0.765(10) 1 calc PR A 1
H42B H 0.3689 0.1394 0.7637 0.074 Uiso 0.765(10) 1 calc PR A 1
C42' C 0.401(2) 0.0561(15) 0.7995(17) 0.062(3) Uiso 0.235(10) 1 d PD A 2
H42C H 0.4075 0.0105 0.8107 0.074 Uiso 0.235(10) 1 calc PR A 2
H42D H 0.3272 0.0636 0.7529 0.074 Uiso 0.235(10) 1 calc PR A 2
C43 C 0.3814(10) 0.0900(6) 0.8972(6) 0.129(4) Uani 1 1 d D . .
H43A H 0.2980 0.1031 0.9137 0.155 Uiso 0.765(10) 1 calc PR A 1
H43B H 0.3947 0.0461 0.9173 0.155 Uiso 0.765(10) 1 calc PR A 1
H43C H 0.3058 0.1161 0.8852 0.155 Uiso 0.235(10) 1 calc PR A 2
H43D H 0.3615 0.0572 0.9430 0.155 Uiso 0.235(10) 1 calc PR A 2
C44 C 0.4759(10) 0.1291(7) 0.9469(8) 0.150(5) Uani 1 1 d D A .
H44A H 0.4758 0.1210 1.0166 0.180 Uiso 0.765(10) 1 calc PR A 1
H44B H 0.4506 0.1731 0.9359 0.180 Uiso 0.765(10) 1 calc PR A 1
H44C H 0.4640 0.1352 1.0156 0.180 Uiso 0.235(10) 1 calc PR A 2
H44D H 0.4855 0.1698 0.9150 0.180 Uiso 0.235(10) 1 calc PR A 2
C45 C 0.6039(11) 0.1228(7) 0.9224(8) 0.094(4) Uiso 0.765(10) 1 d PD A 1
H45A H 0.6405 0.0838 0.9504 0.113 Uiso 0.765(10) 1 calc PR A 1
H45B H 0.6543 0.1583 0.9498 0.113 Uiso 0.765(10) 1 calc PR A 1
C45' C 0.578(3) 0.0842(19) 0.931(2) 0.094(4) Uiso 0.235(10) 1 d PD A 2
H45C H 0.5515 0.0431 0.9546 0.113 Uiso 0.235(10) 1 calc PR A 2
H45D H 0.6512 0.0971 0.9748 0.113 Uiso 0.235(10) 1 calc PR A 2
C46 C 0.6068(10) 0.1217(6) 0.8111(7) 0.073(3) Uiso 0.765(10) 1 d PD A 1
H46A H 0.5913 0.1645 0.7863 0.088 Uiso 0.765(10) 1 calc PR A 1
H46B H 0.6915 0.1095 0.7965 0.088 Uiso 0.765(10) 1 calc PR A 1
C46' C 0.626(2) 0.0728(19) 0.8291(17) 0.073(3) Uiso 0.235(10) 1 d PD A 2
H46C H 0.6898 0.1041 0.8164 0.088 Uiso 0.235(10) 1 calc PR A 2
H46D H 0.6628 0.0307 0.8259 0.088 Uiso 0.235(10) 1 calc PR A 2
O5 O 0.8609(5) 0.1487(3) 0.6016(4) 0.0769(16) Uani 1 1 d D . .
C52 C 0.969(2) 0.1839(17) 0.5801(17) 0.091(4) Uiso 0.297(13) 1 d PD B 3
H52A H 0.9466 0.2276 0.5631 0.109 Uiso 0.297(13) 1 calc PR B 3
H52B H 1.0087 0.1648 0.5261 0.109 Uiso 0.297(13) 1 calc PR B 3
C52' C 0.9365(11) 0.2038(6) 0.6187(12) 0.091(4) Uiso 0.703(13) 1 d PD B 4
H52C H 0.8947 0.2343 0.6580 0.109 Uiso 0.703(13) 1 calc PR B 4
H52D H 0.9525 0.2238 0.5573 0.109 Uiso 0.703(13) 1 calc PR B 4
C53 C 1.0563(9) 0.1815(6) 0.6716(8) 0.115(4) Uani 1 1 d D . .
H53A H 1.1445 0.1836 0.6576 0.137 Uiso 0.297(13) 1 calc PR B 3
H53B H 1.0391 0.2160 0.7154 0.137 Uiso 0.297(13) 1 calc PR B 3
H53C H 1.1218 0.1771 0.6270 0.137 Uiso 0.703(13) 1 calc PR B 4
H53D H 1.0856 0.2113 0.7229 0.137 Uiso 0.703(13) 1 calc PR B 4
C54 C 1.0280(10) 0.1213(6) 0.7124(9) 0.129(4) Uani 1 1 d D B .
H54A H 1.0547 0.1200 0.7821 0.155 Uiso 0.297(13) 1 calc PR B 3
H54B H 1.0692 0.0870 0.6802 0.155 Uiso 0.297(13) 1 calc PR B 3
H54C H 0.9999 0.1268 0.7772 0.155 Uiso 0.703(13) 1 calc PR B 4
H54D H 1.1027 0.0942 0.7177 0.155 Uiso 0.703(13) 1 calc PR B 4
C55 C 0.8896(17) 0.1167(15) 0.6942(17) 0.080(4) Uiso 0.297(13) 1 d PD B 3
H55A H 0.8625 0.0726 0.6901 0.095 Uiso 0.297(13) 1 calc PR B 3
H55B H 0.8484 0.1377 0.7457 0.095 Uiso 0.297(13) 1 calc PR B 3
C55' C 0.9259(12) 0.0927(5) 0.6454(10) 0.080(4) Uiso 0.703(13) 1 d PD B 4
H55C H 0.9605 0.0665 0.5960 0.095 Uiso 0.703(13) 1 calc PR B 4
H55D H 0.8691 0.0671 0.6809 0.095 Uiso 0.703(13) 1 calc PR B 4
Li1 Li 0.6929(11) 0.1359(6) 0.5386(9) 0.057(3) Uani 1 1 d . A .
Li2 Li 0.5380(11) 0.0442(6) 0.4214(8) 0.056(3) Uani 1 1 d . . .
C4S C 0.8920(15) 0.0000(7) 0.9529(13) 0.157(5) Uani 1 1 d . . .
C1S C 1.0854(16) -0.0015(7) 0.9397(12) 0.154(5) Uani 1 1 d . . .
O1S O 0.977(2) -0.0219(11) 0.8966(12) 0.149(7) Uani 0.50 1 d P . .

loop_
_atom_site_aniso_label
_atom_site_aniso_U_11
_atom_site_aniso_U_22
_atom_site_aniso_U_33
_atom_site_aniso_U_23
_atom_site_aniso_U_13
_atom_site_aniso_U_12
P1 0.0496(11) 0.0578(12) 0.0392(10) 0.0041(9) 0.0009(8) 0.0002(10)
P2 0.0471(11) 0.0604(12) 0.0410(10) 0.0003(9) 0.0020(8) 0.0021(10)
P3 0.0545(12) 0.0620(13) 0.0390(10) 0.0051(9) 0.0014(9) 0.0010(10)
N1 0.041(3) 0.064(4) 0.040(3) 0.010(3) 0.005(3) 0.003(3)
C1 0.054(5) 0.083(5) 0.037(4) 0.001(4) 0.011(3) 0.008(5)
C11 0.062(5) 0.102(7) 0.072(6) -0.003(5) 0.018(4) 0.021(5)
C12 0.069(6) 0.102(7) 0.097(7) 0.002(6) 0.038(5) -0.015(6)
C13 0.082(6) 0.156(9) 0.042(4) -0.004(5) 0.012(4) 0.007(6)
N2 0.049(3) 0.049(3) 0.039(3) 0.000(3) 0.005(3) 0.001(3)
C2 0.059(5) 0.069(5) 0.046(4) -0.005(4) 0.007(4) 0.002(4)
C21 0.097(6) 0.075(6) 0.064(5) -0.027(4) 0.016(5) -0.013(5)
C22 0.082(6) 0.061(5) 0.104(7) -0.003(5) 0.002(5) 0.014(5)
C23 0.097(7) 0.067(5) 0.073(6) -0.009(4) 0.017(5) -0.018(5)
N3 0.040(3) 0.059(4) 0.034(3) -0.006(3) -0.004(2) -0.002(3)
C3 0.037(4) 0.073(5) 0.056(5) 0.000(4) -0.007(4) 0.005(4)
C31 0.036(4) 0.090(6) 0.082(6) 0.000(5) -0.004(4) -0.003(4)
C32 0.064(5) 0.102(6) 0.053(5) -0.014(5) -0.015(4) 0.010(5)
C33 0.066(5) 0.086(6) 0.066(5) 0.002(5) -0.013(4) 0.016(5)
C41 0.059(5) 0.129(7) 0.040(4) -0.007(5) 0.001(4) -0.006(5)
C43 0.104(8) 0.219(13) 0.071(6) -0.041(8) 0.045(6) -0.013(9)
C44 0.141(11) 0.238(15) 0.072(7) -0.084(9) 0.016(7) 0.017(11)
O5 0.059(3) 0.088(4) 0.080(4) 0.010(3) -0.013(3) -0.020(3)
C53 0.071(7) 0.140(10) 0.126(9) 0.000(8) -0.026(6) -0.020(7)
C54 0.110(9) 0.137(10) 0.130(10) 0.009(8) -0.043(7) -0.017(8)
Li1 0.049(7) 0.066(8) 0.058(7) 0.003(6) 0.006(6) -0.002(6)
Li2 0.054(7) 0.061(8) 0.054(7) 0.010(6) 0.001(6) -0.007(6)
C4S 0.179(14) 0.149(12) 0.140(13) -0.045(10) 0.004(12) 0.029(11)
C1S 0.160(14) 0.185(13) 0.118(12) -0.038(10) 0.014(10) -0.032(11)
O1S 0.137(15) 0.21(2) 0.097(12) -0.021(13) 0.012(12) -0.012(16)

loop_
_atom_type_symbol
_atom_type_description
_atom_type_scat_dispersion_real
_atom_type_scat_dispersion_imag
_atom_type_scat_source
C C 0.0033 0.0016 'International Tables Vol C Tables 4.2.6.8 and 6.1.1.4'
H H 0.0000 0.0000 'International Tables Vol C Tables 4.2.6.8 and 6.1.1.4'
Li Li -0.0003 0.0001 'International Tables Vol C Tables 4.2.6.8 and 6.1.1.4'
N N 0.0061 0.0033 'International Tables Vol C Tables 4.2.6.8 and 6.1.1.4'
P P 0.1023 0.0942 'International Tables Vol C Tables 4.2.6.8 and 6.1.1.4'
O O 0.0106 0.0060 'International Tables Vol C Tables 4.2.6.8 and 6.1.1.4'

loop_
_geom_angle_atom_site_label_1
_geom_angle_atom_site_label_2
_geom_angle_atom_site_label_3
_geom_angle
_geom_angle_site_symmetry_1
_geom_angle_site_symmetry_3
N1 P1 N2 101.0(3) . .
N1 P1 N3 97.9(3) . .
N2 P1 N3 82.6(2) . .
N1 P1 P2 103.51(19) . .
N2 P1 P2 41.31(18) . .
N3 P1 P2 41.30(16) . .
N1 P1 Li2 47.0(3) . .
N2 P1 Li2 99.5(3) . .
N3 P1 Li2 51.6(3) . .
P2 P1 Li2 73.1(3) . .
N1 P1 Li1 50.2(3) . .
N2 P1 Li1 50.8(3) . .
N3 P1 Li1 90.4(3) . .
P2 P1 Li1 66.2(2) . .
Li2 P1 Li1 65.8(4) . .
N3 P2 N2 83.6(2) . .
N3 P2 P3 98.60(19) . .
N2 P2 P3 104.07(19) . .
N3 P2 P1 41.89(17) . .
N2 P2 P1 41.70(17) . .
P3 P2 P1 106.18(9) . .
N3 P2 Li1 83.9(3) . .
N2 P2 Li1 45.2(3) . .
P3 P2 Li1 59.5(2) . .
P1 P2 Li1 57.8(2) . .
C41 P3 P2 104.2(3) . .
C41 P3 Li2 107.8(4) . 3_656
P2 P3 Li2 117.5(3) . 3_656
C41 P3 Li1 120.7(4) . .
P2 P3 Li1 75.1(3) . .
Li2 P3 Li1 125.2(4) 3_656 .
C41 P3 Li2 174.9(4) . .
P2 P3 Li2 76.8(2) . .
Li2 P3 Li2 67.6(4) 3_656 .
Li1 P3 Li2 64.4(4) . .
C1 N1 P1 120.0(4) . .
C1 N1 Li2 124.8(6) . .
P1 N1 Li2 95.4(4) . .
C1 N1 Li1 123.4(5) . .
P1 N1 Li1 92.5(4) . .
Li2 N1 Li1 92.6(5) . .
N1 C1 C13 111.0(6) . .
N1 C1 C12 111.8(6) . .
C13 C1 C12 111.0(7) . .
N1 C1 C11 106.3(5) . .
C13 C1 C11 109.0(6) . .
C12 C1 C11 107.5(6) . .
C2 N2 P2 120.5(4) . .
C2 N2 P1 121.2(4) . .
P2 N2 P1 97.0(3) . .
C2 N2 Li1 124.3(5) . .
P2 N2 Li1 98.2(4) . .
P1 N2 Li1 88.2(4) . .
N2 C2 C23 108.8(6) . .
N2 C2 C21 107.6(6) . .
C23 C2 C21 109.4(6) . .
N2 C2 C22 112.7(6) . .
C23 C2 C22 109.6(6) . .
C21 C2 C22 108.6(6) . .
C3 N3 P2 117.1(4) . .
C3 N3 P1 121.1(4) . .
P2 N3 P1 96.8(2) . .
C3 N3 Li2 119.5(5) . .
P2 N3 Li2 110.0(4) . .
P1 N3 Li2 86.7(4) . .
N3 C3 C33 112.5(6) . .
N3 C3 C32 107.4(5) . .
C33 C3 C32 109.3(6) . .
N3 C3 C31 107.8(5) . .
C33 C3 C31 109.7(6) . .
C32 C3 C31 110.1(6) . .
C46' C41 C46 43.1(14) . .
C46' C41 C42 123.7(12) . .
C46 C41 C42 107.7(8) . .
C46' C41 C42' 110.7(19) . .
C46 C41 C42' 122.7(10) . .
C42 C41 C42' 34.6(13) . .
C46' C41 P3 120.4(12) . .
C46 C41 P3 116.3(6) . .
C42 C41 P3 115.8(5) . .
C42' C41 P3 119.7(9) . .
C41 C42 C43 110.6(7) . .
C41 C42' C43 111.4(12) . .
C44 C43 C42' 122.6(10) . .
C44 C43 C42 109.4(9) . .
C42' C43 C42 32.6(12) . .
C43 C44 C45 118.2(10) . .
C43 C44 C45' 93(2) . .
C45 C44 C45' 34.9(17) . .
C44 C45 C46 110.2(10) . .
C44 C45' C46' 123(2) . .
C41 C46 C45 115.5(9) . .
C41 C46' C45' 106(2) . .
C52' O5 C52 32.0(14) . .
C52' O5 C55 99.6(13) . .
C52 O5 C55 108.6(12) . .
C52' O5 C55' 110.8(7) . .
C52 O5 C55' 98.5(14) . .
C55 O5 C55' 38.1(12) . .
C52' O5 Li1 132.4(7) . .
C52 O5 Li1 135.3(9) . .
C55 O5 Li1 116.1(9) . .
C55' O5 Li1 116.8(6) . .
O5 C52 C53 104.7(12) . .
O5 C52' C53 105.5(9) . .
C54 C53 C52' 105.8(9) . .
C54 C53 C52 103.1(13) . .
C52' C53 C52 30.6(14) . .
C53 C54 C55 103.6(13) . .
C53 C54 C55' 106.6(9) . .
C55 C54 C55' 37.6(12) . .
O5 C55 C54 104.0(12) . .
O5 C55' C54 102.4(8) . .
O5 Li1 N1 128.8(6) . .
O5 Li1 N2 132.5(7) . .
N1 Li1 N2 78.3(4) . .
O5 Li1 P3 119.5(6) . .
N1 Li1 P3 102.4(5) . .
N2 Li1 P3 81.6(4) . .
O5 Li1 P1 147.0(6) . .
N1 Li1 P1 37.3(2) . .
N2 Li1 P1 41.0(2) . .
P3 Li1 P1 93.0(4) . .
O5 Li1 P2 145.9(6) . .
N1 Li1 P2 84.7(4) . .
N2 Li1 P2 36.6(2) . .
P3 Li1 P2 45.46(19) . .
P1 Li1 P2 56.0(2) . .
N1 Li2 N3 78.9(5) . .
N1 Li2 P3 147.5(6) . 3_656
N3 Li2 P3 122.0(5) . 3_656
N1 Li2 P1 37.7(3) . .
N3 Li2 P1 41.7(3) . .
P3 Li2 P1 149.7(5) 3_656 .
N1 Li2 P3 97.1(5) . .
N3 Li2 P3 72.0(4) . .
P3 Li2 P3 112.4(4) 3_656 .
P1 Li2 P3 88.2(4) . .
N1 Li2 Li2 146.1(8) . 3_656
N3 Li2 Li2 99.0(6) . 3_656
P3 Li2 Li2 61.1(4) 3_656 3_656
P1 Li2 Li2 134.4(7) . 3_656
P3 Li2 Li2 51.4(4) . 3_656
O1S C4S C1S 122.6(15) . 3_757
O1S C1S C4S 120.6(15) . 3_757
C1S O1S C4S 103.7(17) . .

loop_
_geom_bond_atom_site_label_1
_geom_bond_atom_site_label_2
_geom_bond_distance
_geom_bond_site_symmetry_2
P1 N1 1.651(5) .
P1 N2 1.787(5) .
P1 N3 1.792(5) .
P1 P2 2.666(3) .
P1 Li2 2.690(12) .
P1 Li1 2.721(12) .
P2 N3 1.772(5) .
P2 N2 1.773(6) .
P2 P3 2.171(3) .
P2 Li1 2.943(12) .
P3 C41 1.872(7) .
P3 Li2 2.570(12) 3_656
P3 Li1 2.624(12) .
P3 Li2 2.881(12) .
N1 C1 1.485(7) .
N1 Li2 1.975(13) .
N1 Li1 2.091(13) .
C1 C13 1.519(8) .
C1 C12 1.528(8) .
C1 C11 1.540(8) .
N2 C2 1.499(8) .
N2 Li1 2.110(13) .
C2 C23 1.525(8) .
C2 C21 1.524(8) .
C2 C22 1.531(8) .
N3 C3 1.509(7) .
N3 Li2 2.112(13) .
C3 C33 1.521(8) .
C3 C32 1.537(8) .
C3 C31 1.536(8) .
C41 C46' 1.469(16) .
C41 C46 1.477(10) .
C41 C42 1.481(10) .
C41 C42' 1.482(16) .
C42 C43 1.579(11) .
C42' C43 1.564(16) .
C43 C44 1.431(11) .
C44 C45 1.445(12) .
C44 C45' 1.478(17) .
C45 C46 1.546(12) .
C45' C46' 1.570(17) .
O5 C52' 1.427(11) .
O5 C52 1.433(16) .
O5 C55 1.457(15) .
O5 C55' 1.477(10) .
O5 Li1 1.938(13) .
C52 C53 1.498(16) .
C52' C53 1.489(12) .
C53 C54 1.440(13) .
C54 C55 1.478(16) .
C54 C55' 1.492(12) .
Li2 P3 2.570(12) 3_656
Li2 Li2 3.04(2) 3_656
C4S O1S 1.33(2) .
C4S C1S 1.484(18) 3_757
C1S O1S 1.325(19) .
C1S C4S 1.484(18) 3_757
